data_4508745
loop_
_publ_author_name
'Awaleh, Mohamed Osman'
'Badia, Antonella'
'Brisse, Fran\,cois'

_publ_section_title
;
 Influence of the Anion on the Structure of Bis(methylthio)methane
 Supramolecular Coordination Complexes
;
_journal_issue 12
_journal_name_full 'Crystal Growth &amp; Design'
_journal_page_first 2674
_journal_paper_doi 10.1021/cg060148f
_journal_volume 6
_journal_year 2006
_chemical_compound_source 'Synthesized by the authors. See text'
_chemical_formula_moiety 'C7 H8 Ag F7 O2 S2'
_chemical_formula_sum 'C7 H8 Ag F7 O2 S2'
_chemical_formula_weight 429.12
_chemical_name_systematic
; 
 ? 
;
_space_group_IT_number 29
_symmetry_cell_setting orthorhombic
_symmetry_space_group_name_Hall 'P 2c -2ac'
_symmetry_space_group_name_H-M 'P c a 21'
_atom_sites_solution_hydrogens geom
_atom_sites_solution_primary direct
_atom_sites_solution_secondary difmap
_audit_creation_method SHELXL-97
_cell_angle_alpha 90.00
_cell_angle_beta 90.00
_cell_angle_gamma 90.00
_cell_formula_units_Z 4
_cell_length_a 10.71390(10)
_cell_length_b 13.4083(2)
_cell_length_c 8.95230(10)
_cell_measurement_reflns_used 13380
_cell_measurement_temperature 200(2)
_cell_measurement_theta_max 72.76
_cell_measurement_theta_min 3.30
_cell_volume 1286.04(3)
_computing_cell_refinement 'SMART (Bruker, 1999)'
_computing_data_collection 'SMART (Bruker, 1999)'
_computing_data_reduction 'SAINT (Bruker, 1999)'
_computing_molecular_graphics 'SHELXTL (Bruker, 1997)'
_computing_publication_material 'UdMX (local program)'
_computing_structure_refinement 'SHELXL97 (Sheldrick, 1997)'
_computing_structure_solution 'SHELXS97 (Sheldrick, 1997)'
_diffrn_ambient_temperature 200(2)
_diffrn_detector_area_resol_mean 5.5
_diffrn_measured_fraction_theta_full 0.997
_diffrn_measured_fraction_theta_max 0.997
_diffrn_measurement_device_type 'Bruker Smart 2000'
_diffrn_measurement_method \w
_diffrn_radiation_monochromator graphite
_diffrn_radiation_source 'Sealed Tube'
_diffrn_radiation_type CuK\a
_diffrn_radiation_wavelength 1.54178
_diffrn_reflns_av_R_equivalents 0.082
_diffrn_reflns_av_sigmaI/netI 0.0582
_diffrn_reflns_limit_h_max 13
_diffrn_reflns_limit_h_min -13
_diffrn_reflns_limit_k_max 16
_diffrn_reflns_limit_k_min -16
_diffrn_reflns_limit_l_max 9
_diffrn_reflns_limit_l_min -10
_diffrn_reflns_number 15495
_diffrn_reflns_theta_full 72.75
_diffrn_reflns_theta_max 72.75
_diffrn_reflns_theta_min 3.30
_diffrn_standards_decay_% 0.24
_diffrn_standards_number 117
_exptl_absorpt_coefficient_mu 16.444
_exptl_absorpt_correction_T_max 0.480
_exptl_absorpt_correction_T_min 0.140
_exptl_absorpt_correction_type multi-scan
_exptl_absorpt_process_details 'Sadabs (Sheldrick,1996)'
_exptl_crystal_colour Colourless
_exptl_crystal_density_diffrn 2.216
_exptl_crystal_density_method 'not measured'
_exptl_crystal_description block
_exptl_crystal_F_000 832
_exptl_crystal_size_max 0.39
_exptl_crystal_size_mid 0.16
_exptl_crystal_size_min 0.07
_refine_diff_density_max 1.248
_refine_diff_density_min -1.556
_refine_diff_density_rms 0.249
_refine_ls_abs_structure_details 'Flack H D (1983), XXXX Friedel Pairs'
_refine_ls_abs_structure_Flack 0.043(13)
_refine_ls_extinction_coef 0.0034(3)
_refine_ls_extinction_expression Fc^*^=kFc[1+0.001xFc^2^\l^3^/sin(2\q)]^-1/4^
_refine_ls_extinction_method SHELXL
_refine_ls_goodness_of_fit_ref 1.041
_refine_ls_hydrogen_treatment constr
_refine_ls_matrix_type full
_refine_ls_number_parameters 173
_refine_ls_number_reflns 2259
_refine_ls_number_restraints 1
_refine_ls_restrained_S_all 1.040
_refine_ls_R_factor_all 0.0485
_refine_ls_R_factor_gt 0.0459
_refine_ls_shift/su_max 0.000
_refine_ls_shift/su_mean 0.000
_refine_ls_structure_factor_coef Fsqd
_refine_ls_weighting_details 'calc w=1/[\s^2^(Fo^2^)+(0.0836P)^2^+0.5701P] where P=(Fo^2^+2Fc^2^)/3'
_refine_ls_weighting_scheme calc
_refine_ls_wR_factor_gt 0.1087
_refine_ls_wR_factor_ref 0.1100
_reflns_number_gt 2211
_reflns_number_total 2259
_reflns_threshold_expression I>2\s(I)
_cod_data_source_file cg060148fsup6.cif
_cod_data_source_block complex6
_cod_depositor_comments
;
The following automatic conversions were performed:

'_symmetry_cell_setting' value 'Orthorhombic' changed to
'orthorhombic' according to
/home/saulius/struct/CIF-dictionaries/cif_core.dic dictionary named
'cif_core.dic' version 2.4.2 from 2011-04-26.

'_geom_bond_publ_flag'
value 'Y' changed to 'y' according to
/home/saulius/struct/CIF-dictionaries/cif_core.dic dictionary named
'cif_core.dic' version 2.4.2 from 2011-04-26 (22
times).

'_geom_angle_publ_flag' value 'Y' changed to 'y' according
to /home/saulius/struct/CIF-dictionaries/cif_core.dic dictionary
named 'cif_core.dic' version 2.4.2 from 2011-04-26 (38 times).

Automatic conversion script
Id: cif_fix_values 1891 2012-01-12 08:04:46Z andrius 
;
_cod_original_sg_symbol_H-M Pca21
_cod_database_code 4508745

loop_
_symmetry_equiv_pos_as_xyz
'x, y, z'
'-x, -y, z+1/2'
'x+1/2, -y, z'
'-x+1/2, y, z+1/2'

loop_
_atom_site_label
_atom_site_type_symbol
_atom_site_fract_x
_atom_site_fract_y
_atom_site_fract_z
_atom_site_U_iso_or_equiv
_atom_site_adp_type
_atom_site_occupancy
_atom_site_symmetry_multiplicity
_atom_site_calc_flag
_atom_site_refinement_flags
C2 C 0.0375(6) 0.3122(4) 0.2424(9) 0.0372(14) Uani 1 1 d .
F1 F -0.0102(5) 0.3449(3) 0.3720(7) 0.0650(15) Uani 1 1 d .
C22 C 0.4580(4) -0.0624(4) -0.1083(6) 0.0215(10) Uani 1 1 d .
H22A H 0.4966 0.0034 -0.0891 0.026 Uiso 1 1 calc R
H22B H 0.4906 -0.1097 -0.0328 0.026 Uiso 1 1 calc R
F2 F -0.0570(4) 0.3087(3) 0.1452(8) 0.0746(17) Uani 1 1 d .
Ag1 Ag 0.27087(3) 0.03772(2) 0.16797(7) 0.02813(19) Uani 1 1 d .
S2 S 0.29043(13) -0.05145(10) -0.08470(18) 0.0225(3) Uani 1 1 d .
S1 S 0.49548(11) 0.10464(9) 0.20874(14) 0.0235(3) Uani 1 1 d .
C11 C 0.4631(7) 0.2335(5) 0.2408(10) 0.0472(17) Uani 1 1 d .
H11A H 0.5413 0.2691 0.2601 0.071 Uiso 1 1 calc R
H11B H 0.4078 0.2403 0.3274 0.071 Uiso 1 1 calc R
H11C H 0.4224 0.2620 0.1525 0.071 Uiso 1 1 calc R
C21 C 0.2404(7) -0.1801(4) -0.0804(10) 0.0332(12) Uani 1 1 d .
H21A H 0.2550 -0.2078 0.0193 0.050 Uiso 1 1 calc R
H21B H 0.2878 -0.2185 -0.1543 0.050 Uiso 1 1 calc R
H21C H 0.1512 -0.1838 -0.1040 0.050 Uiso 1 1 calc R
O1 O 0.1390(4) 0.1724(3) 0.1399(6) 0.0413(11) Uani 1 1 d .
C1 C 0.0984(5) 0.2073(4) 0.2606(8) 0.0296(11) Uani 1 1 d .
F5 F -0.0207(5) 0.5180(4) 0.1667(12) 0.091(2) Uani 1 1 d .
F4 F 0.2387(5) 0.3798(3) 0.2555(11) 0.081(2) Uani 1 1 d .
F3 F 0.1460(8) 0.3790(4) 0.0412(7) 0.084(2) Uani 1 1 d .
O2 O 0.0941(6) 0.1714(3) 0.3864(6) 0.0555(15) Uani 1 1 d .
C3 C 0.1296(6) 0.3917(4) 0.1883(9) 0.0422(17) Uani 1 1 d .
F6 F 0.0954(11) 0.5286(3) 0.3482(9) 0.095(3) Uani 1 1 d .
C4 C 0.0952(7) 0.5028(4) 0.2103(10) 0.052(2) Uani 1 1 d .
F7 F 0.1676(7) 0.5605(4) 0.1340(10) 0.096(3) Uani 1 1 d .

loop_
_atom_site_aniso_label
_atom_site_aniso_U_11
_atom_site_aniso_U_22
_atom_site_aniso_U_33
_atom_site_aniso_U_23
_atom_site_aniso_U_13
_atom_site_aniso_U_12
C2 0.032(3) 0.028(3) 0.051(4) -0.003(3) 0.003(3) 0.009(2)
F1 0.080(3) 0.0346(18) 0.080(4) -0.004(2) 0.040(3) 0.012(2)
C22 0.0160(19) 0.025(2) 0.023(3) -0.0031(19) 0.0029(19) 0.0006(17)
F2 0.052(2) 0.043(2) 0.129(5) -0.004(3) -0.042(3) 0.0069(18)
Ag1 0.0267(3) 0.0270(2) 0.0306(3) -0.00296(16) 0.0029(2) -0.00044(11)
S2 0.0213(5) 0.0245(5) 0.0216(7) -0.0022(5) 0.0007(6) 0.0001(4)
S1 0.0224(5) 0.0220(5) 0.0262(7) 0.0013(4) -0.0013(4) -0.0011(4)
C11 0.054(4) 0.023(2) 0.065(5) 0.004(3) -0.018(4) 0.002(3)
C21 0.034(3) 0.025(2) 0.041(3) -0.003(3) 0.005(2) -0.002(2)
O1 0.050(2) 0.032(2) 0.042(3) -0.0062(17) -0.008(2) 0.0148(18)
C1 0.028(2) 0.017(2) 0.044(3) -0.003(2) 0.001(2) 0.0007(18)
F5 0.071(3) 0.042(2) 0.159(7) 0.005(4) -0.012(5) 0.027(2)
F4 0.040(2) 0.039(2) 0.165(7) 0.014(3) -0.026(3) -0.0042(19)
F3 0.147(6) 0.050(3) 0.056(3) -0.002(2) 0.045(4) 0.005(3)
O2 0.092(4) 0.028(2) 0.046(3) 0.0078(19) 0.012(3) 0.005(2)
C3 0.044(3) 0.024(2) 0.059(5) 0.004(3) 0.001(4) 0.004(2)
F6 0.172(9) 0.036(2) 0.077(4) -0.019(2) 0.012(6) 0.003(3)
C4 0.060(4) 0.020(3) 0.076(6) 0.003(3) -0.001(4) 0.003(3)
F7 0.097(4) 0.033(2) 0.158(8) 0.029(3) 0.041(5) 0.000(3)

loop_
_atom_type_symbol
_atom_type_description
_atom_type_scat_dispersion_real
_atom_type_scat_dispersion_imag
_atom_type_scat_source
C C 0.0181 0.0091 'International Tables Vol C Tables 4.2.6.8 and 6.1.1.4'
H H 0.0000 0.0000 'International Tables Vol C Tables 4.2.6.8 and 6.1.1.4'
O O 0.0492 0.0322 'International Tables Vol C Tables 4.2.6.8 and 6.1.1.4'
F F 0.0727 0.0534 'International Tables Vol C Tables 4.2.6.8 and 6.1.1.4'
S S 0.3331 0.5567 'International Tables Vol C Tables 4.2.6.8 and 6.1.1.4'
Ag Ag 0.1306 4.2820 'International Tables Vol C Tables 4.2.6.8 and 6.1.1.4'

loop_
_geom_angle_atom_site_label_1
_geom_angle_atom_site_label_2
_geom_angle_atom_site_label_3
_geom_angle_site_symmetry_1
_geom_angle_site_symmetry_3
_geom_angle
_geom_angle_publ_flag
F2 C2 F1 . . 106.6(6) y
F2 C2 C3 . . 107.9(6) y
F1 C2 C3 . . 107.0(5) y
F2 C2 C1 . . 110.6(5) y
F1 C2 C1 . . 111.3(6) y
C3 C2 C1 . . 113.1(5) y
S1 C22 S2 2_654 . 113.9(3) y
S1 C22 H22A 2_654 . 108.8 ?
S2 C22 H22A . . 108.8 ?
S1 C22 H22B 2_654 . 108.8 ?
S2 C22 H22B . . 108.8 ?
H22A C22 H22B . . 107.7 ?
O1 AG1 S2 . . 108.59(13) y
O1 AG1 S1 . . 108.22(12) y
S2 AG1 S1 . . 102.08(4) y
O1 AG1 S2 . 4 107.33(13) y
S2 AG1 S2 . 4 123.83(5) y
S1 AG1 S2 . 4 105.87(5) y
C21 S2 C22 . . 102.6(3) y
C21 S2 AG1 . . 113.7(3) y
C22 S2 AG1 . . 102.78(18) y
C21 S2 AG1 . 4_554 112.5(3) y
C22 S2 AG1 . 4_554 100.84(19) y
AG1 S2 AG1 . 4_554 121.03(5) y
C11 S1 C22 . 2_655 102.2(3) y
C11 S1 AG1 . . 100.2(3) y
C22 S1 AG1 2_655 . 106.01(16) y
S1 C11 H11A . . 109.5 ?
S1 C11 H11B . . 109.5 ?
H11A C11 H11B . . 109.5 ?
S1 C11 H11C . . 109.5 ?
H11A C11 H11C . . 109.5 ?
H11B C11 H11C . . 109.5 ?
S2 C21 H21A . . 109.5 ?
S2 C21 H21B . . 109.5 ?
H21A C21 H21B . . 109.5 ?
S2 C21 H21C . . 109.5 ?
H21A C21 H21C . . 109.5 ?
H21B C21 H21C . . 109.5 ?
C1 O1 AG1 . . 114.3(4) y
O2 C1 O1 . . 131.1(5) y
O2 C1 C2 . . 115.7(6) y
O1 C1 C2 . . 113.1(6) y
F4 C3 F3 . . 108.4(8) y
F4 C3 C2 . . 109.9(6) y
F3 C3 C2 . . 107.9(6) y
F4 C3 C4 . . 105.6(5) y
F3 C3 C4 . . 106.2(6) y
C2 C3 C4 . . 118.5(6) y
F6 C4 F7 . . 110.2(8) y
F6 C4 F5 . . 104.2(9) y
F7 C4 F5 . . 108.5(7) y
F6 C4 C3 . . 112.5(6) y
F7 C4 C3 . . 111.5(7) y
F5 C4 C3 . . 109.7(6) y

loop_
_geom_bond_atom_site_label_1
_geom_bond_atom_site_label_2
_geom_bond_site_symmetry_2
_geom_bond_distance
_geom_bond_publ_flag
C2 F2 . 1.336(8) y
C2 F1 . 1.342(9) y
C2 C3 . 1.530(9) y
C2 C1 . 1.560(7) y
C22 S1 2_654 1.803(5) y
C22 S2 . 1.813(5) y
C22 H22a . 0.99 ?
C22 H22b . 0.99 ?
Ag1 O1 . 2.306(4) y
Ag1 S2 . 2.5671(16) y
Ag1 S1 . 2.5940(12) y
Ag1 S2 4 2.6006(16) y
S2 C21 . 1.807(5) y
S2 Ag1 4_554 2.6006(16) y
S1 C11 . 1.786(7) y
S1 C22 2_655 1.803(5) y
C11 H11a . 0.98 ?
C11 H11b . 0.98 ?
C11 H11c . 0.98 ?
C21 H21a . 0.98 ?
C21 H21b . 0.98 ?
C21 H21c . 0.98 ?
O1 C1 . 1.255(8) y
C1 O2 . 1.226(9) y
F5 C4 . 1.317(10) y
F4 C3 . 1.325(8) y
F3 C3 . 1.339(10) y
C3 C4 . 1.547(8) y
F6 C4 . 1.282(11) y
C4 F7 . 1.292(10) y

loop_
_geom_torsion_atom_site_label_1
_geom_torsion_atom_site_label_2
_geom_torsion_atom_site_label_3
_geom_torsion_atom_site_label_4
_geom_torsion_site_symmetry_1
_geom_torsion_site_symmetry_4
_geom_torsion
S1 C22 S2 C21 2_654 . 71.2(4)
S1 C22 S2 AG1 2_654 . -170.5(2)
S1 C22 S2 AG1 2_654 4_554 -45.0(3)
O1 AG1 S2 C21 . . -120.5(3)
S1 AG1 S2 C21 . . 125.4(3)
S2 AG1 S2 C21 4 . 6.7(3)
O1 AG1 S2 C22 . . 129.4(2)
S1 AG1 S2 C22 . . 15.23(19)
S2 AG1 S2 C22 4 . -103.46(19)
O1 AG1 S2 AG1 . 4_554 18.20(15)
S1 AG1 S2 AG1 . 4_554 -95.97(6)
S2 AG1 S2 AG1 4 4_554 145.34(7)
O1 AG1 S1 C11 . . 12.0(3)
S2 AG1 S1 C11 . . 126.4(3)
S2 AG1 S1 C11 4 . -102.9(3)
O1 AG1 S1 C22 . 2_655 117.9(2)
S2 AG1 S1 C22 . 2_655 -127.63(18)
S2 AG1 S1 C22 4 2_655 3.12(19)
S2 AG1 O1 C1 . . 163.7(4)
S1 AG1 O1 C1 . . -86.3(4)
S2 AG1 O1 C1 4 . 27.6(4)
AG1 O1 C1 O2 . . -17.6(9)
AG1 O1 C1 C2 . . 165.7(4)
F2 C2 C1 O2 . . -118.6(7)
F1 C2 C1 O2 . . -0.2(8)
C3 C2 C1 O2 . . 120.3(7)
F2 C2 C1 O1 . . 58.6(7)
F1 C2 C1 O1 . . 176.9(5)
C3 C2 C1 O1 . . -62.6(7)
F2 C2 C3 F4 . . -163.1(6)
F1 C2 C3 F4 . . 82.5(8)
C1 C2 C3 F4 . . -40.4(9)
F2 C2 C3 F3 . . -45.0(7)
F1 C2 C3 F3 . . -159.4(6)
C1 C2 C3 F3 . . 77.6(8)
F2 C2 C3 C4 . . 75.5(8)
F1 C2 C3 C4 . . -38.9(9)
C1 C2 C3 C4 . . -161.8(6)
F4 C3 C4 F6 . . -55.1(10)
F3 C3 C4 F6 . . -170.1(9)
C2 C3 C4 F6 . . 68.5(10)
F4 C3 C4 F7 . . 69.3(9)
F3 C3 C4 F7 . . -45.6(9)
C2 C3 C4 F7 . . -167.1(8)
F4 C3 C4 F5 . . -170.5(8)
F3 C3 C4 F5 . . 74.5(9)
C2 C3 C4 F5 . . -46.9(10)
